data_4345221
loop_
_publ_author_name
'Li, Yun-Wu'
'Guo, Ling-Yu'
'Su, Hai-Feng'
'Jagodi\<c, Marko'
'Luo, Ming'
'Zhou, Xiao-Qi'
'Zeng, Su-Yuan'
'Tung, Chen-Ho'
'Sun, Di'
'Zheng, Lan-Sun'

_publ_section_title
;
 Two Unprecedented POM-Based Inorganic-Organic Hybrids with Concomitant
 Heteropolytungstate and Molybdate.
;
_journal_issue 5
_journal_name_full 'Inorganic chemistry'
_journal_page_first 2481
_journal_page_last 2489
_journal_paper_doi 10.1021/acs.inorgchem.6b02601
_journal_volume 56
_journal_year 2017
_chemical_formula_moiety 'C48 H36 Cu6 Mo N18 O49 Si W12, 4(O)'
_chemical_formula_sum 'C48 H36 Cu6 Mo N18 O53 Si W12'
_chemical_formula_weight 4424.36
_chemical_name_systematic
;
 ? 
;
_space_group_crystal_system triclinic
_space_group_IT_number 2
_space_group_name_Hall '-P 1'
_space_group_name_H-M_alt 'P -1'
_symmetry_space_group_name_Hall '-P 1'
_symmetry_space_group_name_H-M 'P -1'
_atom_sites_solution_hydrogens geom
_atom_sites_solution_primary direct
_atom_sites_solution_secondary difmap
_audit_creation_date 2016-07-31
_audit_creation_method
;
Olex2 1.2
(compiled 2016.02.19 svn.r3266 for OlexSys, GUI svn.r5155)
;
_cell_angle_alpha 91.5050(10)
_cell_angle_beta 106.5800(10)
_cell_angle_gamma 110.8050(10)
_cell_formula_units_Z 2
_cell_length_a 13.35500(10)
_cell_length_b 18.1021(2)
_cell_length_c 20.3541(2)
_cell_measurement_reflns_used 9993
_cell_measurement_temperature 298(2)
_cell_measurement_theta_max 27.579
_cell_measurement_theta_min 2.432
_cell_volume 4363.62(8)
_computing_molecular_graphics 'Olex2 (Dolomanov et al., 2009)'
_computing_publication_material 'Olex2 (Dolomanov et al., 2009)'
_computing_structure_refinement 'XL (Sheldrick, 2008)'
_computing_structure_solution 'SIR2004 (Burla et al., 2007)'
_diffrn_ambient_temperature 298.15
_diffrn_measured_fraction_theta_full 0.997
_diffrn_measured_fraction_theta_max 0.997
_diffrn_measurement_device_type 'CCD area detector'
_diffrn_radiation_monochromator graphite
_diffrn_radiation_type MoK\a
_diffrn_radiation_wavelength 0.71073
_diffrn_reflns_av_R_equivalents 0.0541
_diffrn_reflns_av_unetI/netI 0.0661
_diffrn_reflns_limit_h_max 15
_diffrn_reflns_limit_h_min -15
_diffrn_reflns_limit_k_max 21
_diffrn_reflns_limit_k_min -21
_diffrn_reflns_limit_l_max 24
_diffrn_reflns_limit_l_min -23
_diffrn_reflns_number 41784
_diffrn_reflns_theta_full 25.00
_diffrn_reflns_theta_max 25.00
_diffrn_reflns_theta_min 2.43
_diffrn_source 'fine-focus sealed tube'
_exptl_absorpt_coefficient_mu 17.428
_exptl_absorpt_correction_T_max 0.2746
_exptl_absorpt_correction_T_min 0.1797
_exptl_absorpt_correction_type multi-scan
_exptl_absorpt_process_details sadabs
_exptl_crystal_colour green
_exptl_crystal_density_diffrn 3.367
_exptl_crystal_density_method 'not measured'
_exptl_crystal_description plate
_exptl_crystal_F_000 3982
_exptl_crystal_size_max 0.15
_exptl_crystal_size_mid 0.12
_exptl_crystal_size_min 0.1
_refine_diff_density_max 7.757
_refine_diff_density_min -4.202
_refine_diff_density_rms 0.322
_refine_ls_extinction_method none
_refine_ls_goodness_of_fit_ref 1.040
_refine_ls_hydrogen_treatment constr
_refine_ls_matrix_type full
_refine_ls_number_parameters 1252
_refine_ls_number_reflns 15354
_refine_ls_number_restraints 36
_refine_ls_restrained_S_all 1.039
_refine_ls_R_factor_all 0.0640
_refine_ls_R_factor_gt 0.0480
_refine_ls_shift/su_max 0.001
_refine_ls_shift/su_mean 0.000
_refine_ls_structure_factor_coef Fsqd
_refine_ls_weighting_details 'calc w=1/[\s^2^(Fo^2^)+(0.0000P)^2^+170.3171P] where P=(Fo^2^+2Fc^2^)/3'
_refine_ls_weighting_scheme calc
_refine_ls_wR_factor_gt 0.1059
_refine_ls_wR_factor_ref 0.1153
_reflns_number_gt 12329
_reflns_number_total 15354
_reflns_threshold_expression >2sigma(I)
_cod_data_source_file ic6b02601_si_002.cif
_cod_data_source_block p2
_cod_depositor_comments 'Adding full bibliography for 4345220--4345224.cif.'
_cod_original_cell_volume 4363.61(7)
_cod_database_code 4345221
_olex2_refinement_description
;
1. Fixed Uiso
 At 1.2 times of:
  All C(H) groups
2. Uiso/Uaniso restraints and constraints
W10: within 1.7A with sigma of 0.004 and sigma for terminal atoms of 0.008
C37 \\sim C43: within 1.7A with sigma of 0.001 and sigma for terminal atoms of
0.002
W10: within 1.7A with sigma of 0.001 and sigma for terminal atoms of 0.001
W10: within 1.7A with sigma of 0.0001 and sigma for terminal atoms of 0.0001
W10: within 1.7A with sigma of 0.00001 and sigma for terminal atoms of 0.00002
C36 \\sim C37: within 1.7A with sigma of 0.0001 and sigma for terminal atoms of
0.0002
C43 \\sim C44: within 1.7A with sigma of 0.0001 and sigma for terminal atoms of
0.0002
W9: within 1.7A with sigma of 0.00001 and sigma for terminal atoms of 0.00002
W10: within 1.7A with sigma of 0.000001 and sigma for terminal atoms of 0.000002
W9: within 1.7A with sigma of 0 and sigma for terminal atoms of 0
W9 \\sim O17: within 1.7A with sigma of 0.000001 and sigma for terminal atoms
of 0.000001
N15 \\sim C39 \\sim C40: within 1.7A with sigma of 0.004 and sigma for terminal
atoms of 0.08
Uanis(O17) \\sim Ueq: with sigma of 0.01 and sigma for terminal atoms of 0.2
Uanis(C12) \\sim Ueq: with sigma of 0.001 and sigma for terminal atoms of 0.2
3.a Aromatic/amide H refined with riding coordinates:
 C3(H3), C4(H4), C5(H5), C6(H6), C7(H7), C8(H8), C11(H11), C12(H12), C13(H13),
 C14(H14), C15(H15), C16(H16), C19(H19), C20(H20), C21(H21), C22(H22), C23(H23),
  C24(H24), C27(H27), C28(H28), C29(H29), C30(H30), C31(H31), C32(H32),
 C35(H35), C36(H36), C37(H37), C38(H38), C39(H39), C40(H40), C43(H43), C44(H44),
  C45(H45), C46(H46), C47(H47), C48(H48)
;
_olex2_submission_special_instructions 'No special instructions were received'

loop_
_space_group_symop_id
_space_group_symop_operation_xyz
1 'x, y, z'
2 '-x, -y, -z'

loop_
_atom_site_label
_atom_site_type_symbol
_atom_site_fract_x
_atom_site_fract_y
_atom_site_fract_z
_atom_site_U_iso_or_equiv
_atom_site_adp_type
_atom_site_occupancy
_atom_site_calc_flag
_atom_site_refinement_flags_posn
_atom_site_refinement_flags_adp
W1 W 0.40083(5) 0.06301(3) 0.16766(3) 0.01898(14) Uani 1 d . .
W2 W 0.61349(5) 0.02252(3) 0.30277(4) 0.02520(15) Uani 1 d . .
W3 W 0.68045(5) 0.10191(3) 0.15159(3) 0.01883(14) Uani 1 d . .
W4 W 0.71192(5) 0.29353(3) 0.12865(3) 0.01883(14) Uani 1 d . .
W5 W 0.43240(5) 0.25458(3) 0.14288(3) 0.01967(14) Uani 1 d . .
W6 W 0.36907(5) 0.18250(3) 0.28559(3) 0.01786(13) Uani 1 d . .
W7 W 0.57890(5) 0.13954(3) 0.42086(3) 0.02275(14) Uani 1 d . .
W8 W 0.84078(5) 0.17591(3) 0.40771(3) 0.02132(14) Uani 1 d . .
W9 W 0.90977(4) 0.25753(3) 0.25624(3) 0.01467(13) Uani 1 d . U
W10 W 0.87438(5) 0.38165(3) 0.38514(3) 0.02125(14) Uani 1 d . U
W11 W 0.67798(5) 0.41913(3) 0.25646(4) 0.02370(15) Uani 1 d . .
W12 W 0.61447(5) 0.34643(4) 0.39829(3) 0.02281(14) Uani 1 d . .
Mo1 Mo 0.78030(9) 0.28334(6) -0.16207(6) 0.0090(2) Uani 1 d . .
Cu1 Cu 0.83137(13) 0.41779(9) -0.00569(8) 0.0121(3) Uani 1 d . .
Cu2 Cu 1.06675(14) 0.52934(10) 0.16939(9) 0.0183(4) Uani 1 d . .
Cu3 Cu 0.52574(13) -0.20878(9) 0.24240(8) 0.0140(3) Uani 1 d . .
Cu4 Cu 0.74046(14) -0.28891(10) 0.36020(9) 0.0162(4) Uani 1 d . .
Cu5 Cu 0.87870(13) 0.11661(9) -0.14593(8) 0.0129(3) Uani 1 d . .
Cu6 Cu 0.95348(14) 0.00556(10) -0.28098(9) 0.0205(4) Uani 1 d . .
Si1 Si 0.6423(3) 0.21990(18) 0.27500(17) 0.0046(6) Uani 1 d . .
O1 O 0.4797(9) 0.0254(7) 0.2429(6) 0.033(3) Uani 1 d . .
O2 O 0.6764(8) 0.0510(6) 0.2340(6) 0.028(2) Uani 1 d . .
O3 O 0.5266(8) 0.0787(6) 0.1358(6) 0.028(3) Uani 1 d . .
O4 O 0.7119(8) 0.2185(6) 0.2238(5) 0.024(2) Uani 1 d . .
O5 O 0.6901(9) 0.1863(6) 0.0972(5) 0.028(3) Uani 1 d . .
O5W O 0.9830(8) -0.0990(6) -0.2805(5) 0.025(2) Uani 1 d . .
O6 O 0.5566(8) 0.2605(6) 0.1127(6) 0.035(3) Uani 1 d . .
O6W O 1.1140(9) 0.0710(6) -0.3077(6) 0.035(3) Uani 1 d . .
O7 O 0.5099(9) 0.1918(6) 0.2343(6) 0.027(2) Uani 1 d . .
O7W O 0.9279(8) -0.1888(6) 0.3908(5) 0.024(2) Uani 1 d . .
O8 O 0.3193(9) 0.0858(6) 0.2239(5) 0.029(3) Uani 1 d . .
O8W O 0.8082(10) -0.3667(6) 0.3425(5) 0.031(3) Uani 1 d . .
O9 O 0.3453(9) 0.2353(6) 0.2052(5) 0.029(3) Uani 1 d . .
O9W O 1.0229(10) 0.5062(7) 0.2652(6) 0.041(3) Uani 1 d . .
O10 O 0.4458(9) 0.1359(5) 0.3546(5) 0.025(2) Uani 1 d . .
O11 O 0.6620(9) 0.1607(6) 0.3337(5) 0.026(2) Uani 1 d . .
O12 O 0.7637(9) 0.0656(6) 0.3697(6) 0.033(3) Uani 1 d . .
O13 O 0.7396(9) 0.1607(6) 0.4620(6) 0.037(3) Uani 1 d . .
O14 O 0.8938(9) 0.1986(5) 0.3324(5) 0.025(2) Uani 1 d . .
O15 O 0.8406(9) 0.1558(6) 0.1989(5) 0.026(2) Uani 1 d . .
O16 O 0.8645(10) 0.3058(6) 0.1785(6) 0.034(3) Uani 1 d . .
O17 O 0.9188(9) 0.3445(5) 0.3153(5) 0.021(2) Uani 1 d . U
O18 O 0.8696(10) 0.2872(6) 0.4234(5) 0.028(3) Uani 1 d . .
O19 O 0.6872(8) 0.3105(6) 0.3173(5) 0.025(2) Uani 1 d . .
O20 O 0.5315(9) 0.3522(6) 0.2026(6) 0.031(3) Uani 1 d . .
O21 O 0.7309(9) 0.3788(6) 0.1929(5) 0.028(2) Uani 1 d . .
O22 O 0.6222(9) 0.4219(7) 0.3333(6) 0.037(3) Uani 1 d . .
O23 O 0.4677(9) 0.2828(6) 0.3393(5) 0.027(2) Uani 1 d . .
O24 O 0.6183(9) 0.2532(5) 0.4364(6) 0.026(2) Uani 1 d . .
O25 O 0.7798(9) 0.3960(7) 0.4362(6) 0.037(3) Uani 1 d . .
O26 O 0.5845(9) 0.3938(7) 0.4594(5) 0.031(3) Uani 1 d . .
O27 O 0.8269(9) 0.4506(7) 0.3235(6) 0.031(3) Uani 1 d . .
O28 O 0.6874(8) 0.5105(5) 0.2346(5) 0.021(2) Uani 1 d . .
O29 O 0.9986(8) 0.4508(6) 0.4361(5) 0.025(2) Uani 1 d . .
O30 O 1.0456(8) 0.2776(6) 0.2627(7) 0.036(3) Uani 1 d . .
O31 O 0.9528(8) 0.1687(6) 0.4694(5) 0.020(2) Uani 1 d . .
O32 O 0.5612(9) 0.0380(6) 0.3794(6) 0.037(3) Uani 1 d . .
O33 O 0.5384(9) 0.1116(6) 0.4901(6) 0.033(3) Uani 1 d . .
O34 O 0.2489(9) 0.1697(6) 0.3049(7) 0.037(3) Uani 1 d . .
O35 O 0.3686(10) 0.1408(6) 0.1127(5) 0.027(3) Uani 1 d . .
O36 O 0.3504(9) 0.2836(6) 0.0789(5) 0.025(2) Uani 1 d . .
O37 O 0.7299(8) 0.3340(6) 0.0574(5) 0.021(2) Uani 1 d . .
O38 O 0.7912(8) 0.3368(6) -0.0857(5) 0.020(2) Uani 1 d . .
O39 O 0.8329(8) 0.2077(5) -0.1413(5) 0.019(2) Uani 1 d . .
O40 O 0.6395(7) 0.2390(5) -0.2156(5) 0.017(2) Uani 1 d . .
O41 O 0.8556(8) 0.3498(5) -0.2088(5) 0.022(2) Uani 1 d . .
O42 O 0.2983(8) -0.0218(6) 0.1186(5) 0.025(2) Uani 1 d . .
O43 O 0.6831(8) 0.0349(6) 0.0938(6) 0.029(3) Uani 1 d . .
O44 O 0.5880(8) -0.0767(5) 0.3006(5) 0.020(2) Uani 1 d . .
N1 N 0.9732(9) 0.4043(6) 0.0385(6) 0.016(2) Uani 1 d . .
N2 N 1.0471(9) 0.4428(6) 0.1000(6) 0.018(3) Uani 1 d . .
N3 N 0.9314(9) 0.5465(7) 0.1239(6) 0.022(3) Uani 1 d . .
N4 N 0.8564(9) 0.5083(6) 0.0615(6) 0.014(2) Uani 1 d . .
N5 N 0.6895(10) 0.4402(6) -0.0525(6) 0.015(2) Uani 1 d . .
N6 N 1.2095(10) 0.5132(7) 0.2146(7) 0.029(3) Uani 1 d . .
N7 N 0.5313(9) -0.2424(7) 0.3314(6) 0.015(2) Uani 1 d . .
N8 N 0.6166(9) -0.2617(6) 0.3719(6) 0.018(3) Uani 1 d . .
N9 N 0.7277(9) -0.2626(7) 0.2667(6) 0.017(3) Uani 1 d . .
N10 N 0.6542(9) -0.2316(6) 0.2311(5) 0.013(2) Uani 1 d . .
N11 N 0.5253(9) -0.1686(6) 0.1527(6) 0.014(2) Uani 1 d . .
N12 N 0.7571(10) -0.3093(7) 0.4587(6) 0.020(3) Uani 1 d . .
N13 N 0.8092(9) 0.0926(6) -0.2453(6) 0.011(2) Uani 1 d . .
N14 N 0.8408(9) 0.0530(6) -0.2884(6) 0.012(2) Uani 1 d . .
N15 N 1.0265(10) 0.0343(7) -0.1830(7) 0.024(2) Uani 1 d . U
N16 N 0.9899(10) 0.0678(6) -0.1381(6) 0.019(3) Uani 1 d . .
N17 N 0.9400(9) 0.1301(7) -0.0415(6) 0.018(3) Uani 1 d . .
N18 N 0.8758(10) -0.0239(7) -0.3836(6) 0.024(3) Uani 1 d . .
C1 C 0.7723(11) 0.5364(8) 0.0462(8) 0.017(3) Uani 1 d . .
C2 C 0.6832(12) 0.5017(8) -0.0173(8) 0.020(3) Uani 1 d . .
C3 C 0.6076(11) 0.4022(8) -0.1119(7) 0.020(3) Uani 1 d . .
H3 H 0.6137 0.3604 -0.1361 0.024 Uiso 1 calc R .
C4 C 0.5141(12) 0.4222(8) -0.1393(7) 0.021(3) Uani 1 d . .
H4 H 0.4566 0.3932 -0.1794 0.025 Uiso 1 calc R .
C5 C 0.5101(12) 0.4866(9) -0.1046(7) 0.025(3) Uani 1 d . .
H5 H 0.4503 0.5030 -0.1221 0.029 Uiso 1 calc R .
C6 C 0.5942(12) 0.5270(8) -0.0441(8) 0.021(3) Uani 1 d . .
H6 H 0.5917 0.5710 -0.0211 0.026 Uiso 1 calc R .
C7 C 0.7939(13) 0.5952(9) 0.0989(9) 0.029(4) Uani 1 d . .
H7 H 0.7511 0.6253 0.1018 0.034 Uiso 1 calc R .
C8 C 0.8941(13) 0.5989(9) 0.1465(8) 0.029(4) Uani 1 d . .
H8 H 0.9305 0.6329 0.1883 0.035 Uiso 1 calc R .
C9 C 1.2193(12) 0.4498(9) 0.1821(8) 0.023(3) Uani 1 d . .
C10 C 1.1306(12) 0.4139(8) 0.1181(8) 0.020(3) Uani 1 d . .
C11 C 1.1095(12) 0.3555(8) 0.0648(8) 0.023(3) Uani 1 d . .
H11 H 1.1524 0.3253 0.0628 0.027 Uiso 1 calc R .
C12 C 1.0138(12) 0.3518(8) 0.0164(8) 0.020(3) Uani 1 d . U
H12 H 0.9802 0.3184 -0.0258 0.024 Uiso 1 calc R .
C13 C 1.3070(13) 0.4256(10) 0.2116(9) 0.032(4) Uani 1 d . .
H13 H 1.3112 0.3812 0.1903 0.039 Uiso 1 calc R .
C14 C 1.3894(14) 0.4680(11) 0.2736(9) 0.040(4) Uani 1 d . .
H14 H 1.4495 0.4527 0.2938 0.048 Uiso 1 calc R .
C15 C 1.3800(14) 0.5319(12) 0.3038(10) 0.044(5) Uani 1 d . .
H15 H 1.4344 0.5614 0.3448 0.053 Uiso 1 calc R .
C16 C 1.2913(13) 0.5523(10) 0.2739(8) 0.031(4) Uani 1 d . .
H16 H 1.2865 0.5961 0.2957 0.037 Uiso 1 calc R .
C17 C 0.6706(11) -0.2153(8) 0.1693(7) 0.016(3) Uani 1 d . .
C18 C 0.5979(11) -0.1829(8) 0.1246(7) 0.016(3) Uani 1 d . .
C19 C 0.4574(12) -0.1343(8) 0.1167(8) 0.022(3) Uani 1 d . .
H19 H 0.4094 -0.1228 0.1370 0.026 Uiso 1 calc R .
C20 C 0.4544(12) -0.1150(8) 0.0515(7) 0.020(3) Uani 1 d . .
H20 H 0.4052 -0.0919 0.0277 0.024 Uiso 1 calc R .
C21 C 0.5261(11) -0.1310(8) 0.0231(8) 0.022(3) Uani 1 d . .
H21 H 0.5271 -0.1180 -0.0207 0.026 Uiso 1 calc R .
C22 C 0.5980(12) -0.1666(8) 0.0585(7) 0.017(3) Uani 1 d . .
H22 H 0.6452 -0.1793 0.0383 0.021 Uiso 1 calc R .
C23 C 0.7623(12) -0.2346(8) 0.1671(8) 0.020(3) Uani 1 d . .
H23 H 0.7949 -0.2289 0.1319 0.024 Uiso 1 calc R .
C24 C 0.7931(12) -0.2630(9) 0.2265(8) 0.023(3) Uani 1 d . .
H24 H 0.8523 -0.2809 0.2388 0.028 Uiso 1 calc R .
C25 C 0.6797(12) -0.2957(9) 0.4833(7) 0.020(3) Uani 1 d . .
C26 C 0.5996(12) -0.2715(8) 0.4341(8) 0.020(3) Uani 1 d . .
C27 C 0.5039(14) -0.2594(10) 0.4339(8) 0.029(4) Uani 1 d . .
H27 H 0.4728 -0.2629 0.4697 0.034 Uiso 1 calc R .
C28 C 0.4634(13) -0.2408(9) 0.3682(8) 0.024(3) Uani 1 d . .
H28 H 0.3990 -0.2290 0.3524 0.029 Uiso 1 calc R .
C29 C 0.6792(13) -0.3029(10) 0.5517(8) 0.031(4) Uani 1 d . .
H29 H 0.6277 -0.2903 0.5676 0.037 Uiso 1 calc R .
C30 C 0.7568(14) -0.3292(12) 0.5952(9) 0.041(5) Uani 1 d . .
H30 H 0.7568 -0.3365 0.6403 0.049 Uiso 1 calc R .
C31 C 0.8341(14) -0.3441(11) 0.5694(9) 0.037(4) Uani 1 d . .
H31 H 0.8874 -0.3615 0.5971 0.044 Uiso 1 calc R .
C32 C 0.8316(13) -0.3331(10) 0.5024(8) 0.027(4) Uani 1 d . .
H32 H 0.8851 -0.3428 0.4865 0.032 Uiso 1 calc R .
C33 C 1.0591(11) 0.0753(8) -0.0722(7) 0.018(3) Uani 1 d . .
C34 C 1.0306(11) 0.1092(8) -0.0180(8) 0.018(3) Uani 1 d . .
C35 C 0.9026(12) 0.1575(8) 0.0044(7) 0.019(3) Uani 1 d . .
H35 H 0.8391 0.1702 -0.0122 0.023 Uiso 1 calc R .
C36 C 0.9525(13) 0.1677(9) 0.0742(8) 0.028(3) Uani 1 d . U
H36 H 0.9237 0.1859 0.1049 0.033 Uiso 1 calc R .
C37 C 1.0486(13) 0.1496(9) 0.0974(8) 0.028(3) Uani 1 d . U
H37 H 1.0870 0.1577 0.1446 0.033 Uiso 1 calc R .
C38 C 1.0871(13) 0.1200(9) 0.0517(8) 0.029(4) Uani 1 d . .
H38 H 1.1507 0.1073 0.0675 0.035 Uiso 1 calc R .
C39 C 1.1418(12) 0.0462(8) -0.0743(8) 0.022(2) Uani 1 d . U
H39 H 1.2001 0.0439 -0.0374 0.027 Uiso 1 calc R .
C40 C 1.1182(12) 0.0223(9) -0.1420(8) 0.024(2) Uani 1 d . U
H40 H 1.1601 -0.0001 -0.1590 0.029 Uiso 1 calc R .
C41 C 0.7875(11) -0.0015(8) -0.4075(8) 0.018(3) Uani 1 d . .
C42 C 0.7670(11) 0.0415(7) -0.3543(7) 0.014(3) Uani 1 d . .
C43 C 0.6885(11) 0.0743(8) -0.3525(7) 0.015(2) Uani 1 d . U
H43 H 0.6289 0.0751 -0.3894 0.018 Uiso 1 calc R .
C44 C 0.7172(10) 0.1053(8) -0.2847(7) 0.015(2) Uani 1 d . U
H44 H 0.6791 0.1315 -0.2679 0.018 Uiso 1 calc R .
C45 C 0.7222(12) -0.0205(7) -0.4760(7) 0.019(3) Uani 1 d . .
H45 H 0.6601 -0.0060 -0.4915 0.022 Uiso 1 calc R .
C46 C 0.7503(15) -0.0614(9) -0.5214(8) 0.032(4) Uani 1 d . .
H46 H 0.7071 -0.0754 -0.5679 0.039 Uiso 1 calc R .
C47 C 0.8434(15) -0.0813(10) -0.4966(9) 0.037(4) Uani 1 d . .
H47 H 0.8656 -0.1068 -0.5269 0.045 Uiso 1 calc R .
C48 C 0.9037(15) -0.0635(10) -0.4271(9) 0.036(4) Uani 1 d . .
H48 H 0.9644 -0.0792 -0.4103 0.043 Uiso 1 calc R .
O4W O 0.0149(11) 0.3848(7) 0.5793(7) 0.046(3) Uani 1 d . .
O3W O 0.2058(12) 0.5542(9) 0.4095(7) 0.059(4) Uani 1 d . .
O1W O 0.0517(9) 0.7628(7) 0.3221(7) 0.042(3) Uani 1 d . .
O2W O 0.1979(12) 0.7059(10) 0.4177(8) 0.070(5) Uani 1 d . .

loop_
_atom_site_aniso_label
_atom_site_aniso_U_11
_atom_site_aniso_U_22
_atom_site_aniso_U_33
_atom_site_aniso_U_23
_atom_site_aniso_U_13
_atom_site_aniso_U_12
W1 0.0106(3) 0.0154(3) 0.0232(3) 0.0045(2) 0.0000(2) 0.0001(2)
W2 0.0194(3) 0.0101(3) 0.0448(4) 0.0083(3) 0.0071(3) 0.0061(2)
W3 0.0226(3) 0.0201(3) 0.0227(3) 0.0067(2) 0.0121(3) 0.0142(3)
W4 0.0201(3) 0.0156(3) 0.0200(3) 0.0002(2) 0.0120(3) 0.0015(2)
W5 0.0125(3) 0.0171(3) 0.0264(3) -0.0021(2) -0.0009(2) 0.0079(2)
W6 0.0127(3) 0.0201(3) 0.0230(3) 0.0016(2) 0.0092(2) 0.0062(2)
W7 0.0275(3) 0.0197(3) 0.0244(4) 0.0035(3) 0.0152(3) 0.0072(3)
W8 0.0184(3) 0.0184(3) 0.0221(3) -0.0040(2) -0.0050(3) 0.0105(2)
W9 0.0105(3) 0.0180(3) 0.0152(3) -0.0006(2) 0.0028(2) 0.0062(2)
W10 0.0153(3) 0.0171(3) 0.0237(3) 0.0045(2) -0.0012(3) 0.0030(2)
W11 0.0212(3) 0.0120(3) 0.0434(4) 0.0080(3) 0.0142(3) 0.0092(2)
W12 0.0264(3) 0.0272(3) 0.0242(3) 0.0044(3) 0.0146(3) 0.0157(3)
Mo1 0.0078(5) 0.0082(5) 0.0117(6) -0.0017(4) 0.0016(4) 0.0050(4)
Cu1 0.0115(8) 0.0101(7) 0.0151(9) -0.0024(6) 0.0036(7) 0.0053(6)
Cu2 0.0129(9) 0.0178(8) 0.0234(10) -0.0038(7) 0.0021(7) 0.0081(7)
Cu3 0.0118(8) 0.0183(8) 0.0145(9) 0.0044(7) 0.0043(7) 0.0086(7)
Cu4 0.0148(9) 0.0194(8) 0.0158(9) 0.0033(7) 0.0040(7) 0.0086(7)
Cu5 0.0126(8) 0.0144(8) 0.0129(9) 0.0001(6) 0.0006(7) 0.0093(7)
Cu6 0.0185(9) 0.0235(9) 0.0231(10) -0.0031(8) 0.0025(8) 0.0156(8)
Si1 0.0043(16) 0.0046(15) 0.0058(17) 0.0020(13) 0.0011(13) 0.0031(13)
O1 0.027(6) 0.045(7) 0.028(7) 0.019(5) 0.002(5) 0.017(5)
O2 0.017(5) 0.033(6) 0.032(7) 0.010(5) 0.004(5) 0.010(5)
O3 0.024(6) 0.038(6) 0.036(7) 0.028(5) 0.016(5) 0.022(5)
O4 0.021(6) 0.020(5) 0.033(6) 0.001(5) 0.011(5) 0.008(4)
O5 0.037(7) 0.015(5) 0.013(5) 0.004(4) -0.009(5) 0.002(5)
O5W 0.026(6) 0.026(6) 0.031(6) 0.006(5) 0.007(5) 0.019(5)
O6 0.014(6) 0.025(6) 0.056(8) -0.014(5) 0.017(5) -0.006(5)
O6W 0.027(6) 0.025(6) 0.048(8) 0.008(5) 0.015(6) 0.001(5)
O7 0.029(6) 0.028(6) 0.034(7) 0.005(5) 0.013(5) 0.019(5)
O7W 0.021(6) 0.022(5) 0.022(6) 0.002(4) 0.001(5) 0.008(4)
O8 0.046(7) 0.021(5) 0.016(6) 0.007(4) 0.007(5) 0.010(5)
O8W 0.046(7) 0.027(6) 0.024(6) 0.002(5) 0.001(5) 0.025(5)
O9 0.044(7) 0.017(5) 0.022(6) -0.002(4) 0.003(5) 0.012(5)
O9W 0.039(7) 0.046(7) 0.037(7) 0.022(6) 0.023(6) 0.005(6)
O10 0.032(6) 0.013(5) 0.016(6) -0.009(4) -0.007(5) 0.005(4)
O11 0.028(6) 0.023(5) 0.029(6) 0.004(5) 0.013(5) 0.009(5)
O12 0.027(6) 0.030(6) 0.041(7) -0.018(5) 0.011(5) 0.009(5)
O13 0.031(7) 0.024(6) 0.047(8) -0.014(5) 0.008(6) 0.007(5)
O14 0.040(7) 0.011(5) 0.013(5) -0.001(4) -0.003(5) 0.007(5)
O15 0.040(7) 0.018(5) 0.015(6) 0.002(4) 0.000(5) 0.012(5)
O16 0.042(7) 0.019(5) 0.022(6) 0.002(5) -0.014(5) 0.007(5)
O17 0.045(6) 0.020(5) 0.005(4) 0.003(4) 0.008(4) 0.020(4)
O18 0.052(7) 0.022(5) 0.016(6) 0.004(4) 0.011(5) 0.023(5)
O19 0.017(5) 0.030(6) 0.029(6) 0.003(5) 0.008(5) 0.008(5)
O20 0.019(6) 0.025(6) 0.040(7) -0.016(5) 0.008(5) -0.001(5)
O21 0.023(6) 0.032(6) 0.024(6) -0.008(5) 0.008(5) 0.004(5)
O22 0.022(6) 0.057(8) 0.046(8) 0.033(6) 0.017(6) 0.024(6)
O23 0.035(6) 0.014(5) 0.019(6) -0.004(4) -0.006(5) 0.006(5)
O24 0.029(6) 0.012(5) 0.035(7) 0.002(4) 0.007(5) 0.008(4)
O25 0.032(7) 0.049(7) 0.040(7) 0.031(6) 0.020(6) 0.018(6)
O26 0.040(7) 0.041(7) 0.021(6) 0.003(5) 0.010(5) 0.025(6)
O27 0.021(6) 0.045(7) 0.036(7) 0.022(5) 0.014(5) 0.019(5)
O28 0.018(5) 0.010(5) 0.031(6) 0.004(4) 0.002(5) 0.005(4)
O29 0.025(6) 0.022(5) 0.015(5) -0.011(4) 0.004(4) -0.001(4)
O30 0.012(5) 0.031(6) 0.068(9) 0.004(6) 0.014(6) 0.011(5)
O31 0.019(5) 0.034(6) 0.010(5) 0.007(4) 0.000(4) 0.015(5)
O32 0.025(6) 0.026(6) 0.054(8) -0.010(5) 0.008(6) 0.007(5)
O33 0.033(6) 0.030(6) 0.027(7) 0.013(5) 0.008(5) 0.001(5)
O34 0.026(6) 0.030(6) 0.069(9) 0.012(6) 0.035(6) 0.012(5)
O35 0.056(7) 0.022(5) 0.015(6) 0.005(4) 0.012(5) 0.026(5)
O36 0.032(6) 0.031(6) 0.023(6) 0.011(5) 0.014(5) 0.021(5)
O37 0.020(5) 0.024(5) 0.013(5) 0.006(4) 0.007(4) -0.001(4)
O38 0.024(6) 0.023(5) 0.015(5) -0.002(4) 0.001(4) 0.014(4)
O39 0.027(6) 0.014(5) 0.020(6) -0.001(4) 0.005(4) 0.013(4)
O40 0.009(5) 0.024(5) 0.018(5) 0.001(4) 0.005(4) 0.006(4)
O41 0.015(5) 0.016(5) 0.028(6) 0.003(4) 0.004(4) 0.001(4)
O42 0.018(5) 0.018(5) 0.024(6) -0.003(4) 0.000(5) -0.005(4)
O43 0.017(5) 0.032(6) 0.033(7) -0.018(5) -0.003(5) 0.013(5)
O44 0.030(6) 0.012(5) 0.019(6) 0.001(4) 0.008(5) 0.008(4)
N1 0.018(6) 0.008(5) 0.024(7) 0.003(5) 0.008(5) 0.008(5)
N2 0.012(6) 0.015(6) 0.027(7) -0.001(5) 0.004(5) 0.006(5)
N3 0.010(6) 0.021(6) 0.028(7) -0.016(5) -0.001(5) 0.006(5)
N4 0.017(6) 0.010(5) 0.017(6) -0.002(5) 0.006(5) 0.006(5)
N5 0.023(7) 0.016(6) 0.008(6) 0.004(5) 0.003(5) 0.011(5)
N6 0.020(7) 0.020(7) 0.046(9) -0.003(6) 0.008(6) 0.009(6)
N7 0.019(6) 0.020(6) 0.015(6) 0.009(5) 0.009(5) 0.014(5)
N8 0.013(6) 0.014(6) 0.027(7) 0.004(5) 0.004(5) 0.007(5)
N9 0.011(6) 0.021(6) 0.018(7) -0.002(5) -0.001(5) 0.011(5)
N10 0.019(6) 0.014(5) 0.003(6) -0.004(4) -0.003(5) 0.007(5)
N11 0.018(6) 0.012(5) 0.010(6) 0.001(4) 0.005(5) 0.004(5)
N12 0.017(6) 0.022(6) 0.021(7) 0.004(5) 0.006(5) 0.007(5)
N13 0.011(6) 0.010(5) 0.014(6) -0.001(4) 0.004(5) 0.007(5)
N14 0.011(6) 0.015(6) 0.014(6) 0.001(5) 0.004(5) 0.008(5)
N15 0.020(5) 0.025(5) 0.031(5) 0.006(4) 0.006(4) 0.016(4)
N16 0.017(6) 0.014(6) 0.032(8) 0.002(5) 0.009(6) 0.012(5)
N17 0.014(6) 0.019(6) 0.016(6) -0.002(5) 0.001(5) 0.005(5)
N18 0.023(7) 0.027(7) 0.024(7) -0.004(6) 0.008(6) 0.013(6)
C1 0.018(7) 0.013(7) 0.025(8) -0.001(6) 0.010(6) 0.009(6)
C2 0.021(8) 0.022(7) 0.023(8) 0.001(6) 0.014(7) 0.010(6)
C3 0.016(8) 0.024(7) 0.018(8) 0.003(6) 0.000(6) 0.011(6)
C4 0.020(8) 0.021(7) 0.014(8) 0.001(6) -0.001(6) 0.003(6)
C5 0.019(8) 0.041(9) 0.014(8) 0.000(7) -0.003(6) 0.020(7)
C6 0.032(9) 0.011(7) 0.029(9) 0.007(6) 0.009(7) 0.017(6)
C7 0.020(8) 0.021(8) 0.044(11) -0.014(7) 0.007(7) 0.010(7)
C8 0.027(9) 0.031(9) 0.028(9) -0.017(7) -0.006(7) 0.021(7)
C9 0.021(8) 0.024(8) 0.027(9) 0.002(7) 0.006(7) 0.014(7)
C10 0.015(7) 0.014(7) 0.036(9) 0.003(6) 0.009(7) 0.009(6)
C11 0.016(8) 0.015(7) 0.039(10) -0.005(6) 0.010(7) 0.008(6)
C12 0.020(3) 0.020(3) 0.020(3) 0.0025(11) 0.0064(14) 0.0080(15)
C13 0.027(9) 0.029(9) 0.052(12) 0.012(8) 0.015(8) 0.021(7)
C14 0.025(9) 0.051(11) 0.042(11) 0.006(9) -0.004(8) 0.022(9)
C15 0.022(9) 0.054(12) 0.045(12) -0.005(9) -0.004(8) 0.015(9)
C16 0.027(9) 0.037(9) 0.026(9) -0.003(7) -0.002(7) 0.017(8)
C17 0.015(7) 0.013(7) 0.012(7) -0.007(5) -0.002(6) 0.003(6)
C18 0.019(7) 0.012(6) 0.021(8) -0.001(6) 0.009(6) 0.006(6)
C19 0.023(8) 0.018(7) 0.029(9) 0.000(6) 0.009(7) 0.012(6)
C20 0.023(8) 0.020(7) 0.014(8) -0.002(6) 0.004(6) 0.005(6)
C21 0.014(7) 0.016(7) 0.026(9) 0.001(6) -0.003(6) 0.004(6)
C22 0.026(8) 0.012(7) 0.019(8) 0.000(6) 0.011(6) 0.009(6)
C23 0.018(8) 0.025(8) 0.026(9) 0.005(6) 0.010(6) 0.015(6)
C24 0.016(8) 0.027(8) 0.029(9) 0.001(7) 0.002(7) 0.015(7)
C25 0.013(7) 0.035(8) 0.010(7) 0.005(6) 0.002(6) 0.008(6)
C26 0.029(8) 0.020(7) 0.020(8) 0.013(6) 0.014(7) 0.013(7)
C27 0.037(10) 0.041(9) 0.018(8) 0.013(7) 0.019(7) 0.017(8)
C28 0.026(8) 0.034(9) 0.024(9) 0.008(7) 0.014(7) 0.020(7)
C29 0.021(8) 0.054(11) 0.025(9) 0.007(8) 0.017(7) 0.015(8)
C30 0.024(9) 0.071(13) 0.018(9) 0.023(9) -0.001(7) 0.011(9)
C31 0.022(9) 0.053(11) 0.028(10) 0.017(8) -0.002(7) 0.014(8)
C32 0.021(8) 0.046(10) 0.012(8) 0.002(7) -0.001(6) 0.016(7)
C33 0.005(7) 0.015(7) 0.024(8) 0.009(6) -0.001(6) -0.002(5)
C34 0.012(7) 0.014(7) 0.027(9) 0.015(6) 0.010(6) 0.002(6)
C35 0.016(7) 0.019(7) 0.018(8) 0.003(6) 0.000(6) 0.004(6)
C36 0.024(6) 0.035(6) 0.011(5) 0.004(5) 0.002(5) 0.000(5)
C37 0.024(6) 0.035(6) 0.011(5) 0.004(5) 0.002(5) 0.000(5)
C38 0.016(8) 0.027(8) 0.023(9) 0.012(7) -0.008(7) -0.005(7)
C39 0.019(5) 0.025(5) 0.029(5) 0.007(5) 0.006(5) 0.016(4)
C40 0.020(5) 0.025(5) 0.032(5) 0.008(4) 0.004(4) 0.017(4)
C41 0.017(7) 0.011(6) 0.025(8) 0.004(6) 0.004(6) 0.005(6)
C42 0.008(7) 0.011(6) 0.022(8) 0.004(6) 0.008(6) 0.000(5)
C43 0.005(5) 0.017(5) 0.023(5) 0.005(4) 0.006(4) 0.005(4)
C44 0.005(5) 0.017(5) 0.023(5) 0.005(4) 0.005(4) 0.004(4)
C45 0.024(8) 0.007(6) 0.021(8) -0.001(6) 0.006(6) 0.002(6)
C46 0.042(10) 0.028(9) 0.014(8) -0.007(7) -0.001(7) 0.007(8)
C47 0.047(11) 0.045(10) 0.035(11) 0.001(8) 0.023(9) 0.026(9)
C48 0.047(11) 0.036(9) 0.039(11) -0.005(8) 0.019(9) 0.030(9)
O4W 0.045(8) 0.041(7) 0.056(9) 0.005(6) 0.007(7) 0.031(6)
O3W 0.052(9) 0.085(11) 0.032(8) 0.009(7) 0.017(7) 0.014(8)
O1W 0.024(6) 0.042(7) 0.066(9) 0.020(6) 0.028(6) 0.010(6)
O2W 0.034(8) 0.082(11) 0.062(10) -0.009(9) 0.004(7) -0.004(8)

loop_
_atom_type_symbol
_atom_type_description
_atom_type_scat_dispersion_real
_atom_type_scat_dispersion_imag
_atom_type_scat_source
C C 0.0030 0.0020 'International Tables Vol C Tables 4.2.6.8 and 6.1.1.4'
H H 0.0000 0.0000 'International Tables Vol C Tables 4.2.6.8 and 6.1.1.4'
Cu Cu 0.3200 1.2650 'International Tables Vol C Tables 4.2.6.8 and 6.1.1.4'
Mo Mo -1.6830 0.6860 'International Tables Vol C Tables 4.2.6.8 and 6.1.1.4'
N N 0.0060 0.0030 'International Tables Vol C Tables 4.2.6.8 and 6.1.1.4'
O O 0.0110 0.0060 'International Tables Vol C Tables 4.2.6.8 and 6.1.1.4'
Si Si 0.0820 0.0700 'International Tables Vol C Tables 4.2.6.8 and 6.1.1.4'
W W -0.8490 6.8720 'International Tables Vol C Tables 4.2.6.8 and 6.1.1.4'

loop_
_geom_angle_atom_site_label_1
_geom_angle_atom_site_label_2
_geom_angle_atom_site_label_3
_geom_angle
_geom_angle_site_symmetry_1
_geom_angle_site_symmetry_3
O1 W1 O3 84.9(4) . .
O1 W1 O7 85.0(4) . .
O1 W1 O8 89.3(5) . .
O1 W1 O35 156.4(5) . .
O3 W1 O7 85.7(4) . .
O3 W1 O8 156.5(5) . .
O3 W1 O35 88.5(4) . .
O8 W1 O7 71.2(4) . .
O35 W1 O7 71.9(4) . .
O35 W1 O8 87.8(4) . .
O42 W1 O1 103.4(5) . .
O42 W1 O3 104.9(5) . .
O42 W1 O7 166.9(4) . .
O42 W1 O8 98.6(5) . .
O42 W1 O35 100.2(5) . .
O1 W2 O11 84.7(4) . .
O1 W2 O12 156.5(5) . .
O1 W2 O32 88.2(5) . .
O2 W2 O1 87.7(5) . .
O2 W2 O11 86.3(4) . .
O2 W2 O12 88.9(5) . .
O2 W2 O32 156.9(5) . .
O12 W2 O11 71.8(4) . .
O32 W2 O11 70.7(4) . .
O32 W2 O12 85.9(5) . .
O44 W2 O1 103.8(5) . .
O44 W2 O2 103.8(5) . .
O44 W2 O11 166.8(4) . .
O44 W2 O12 99.6(5) . .
O44 W2 O32 99.3(5) . .
O2 W3 O4 84.5(4) . .
O3 W3 O2 85.8(4) . .
O3 W3 O4 85.9(4) . .
O3 W3 O5 90.8(4) . .
O3 W3 O15 155.7(5) . .
O5 W3 O2 156.3(4) . .
O5 W3 O4 71.8(4) . .
O5 W3 O15 88.0(4) . .
O15 W3 O2 85.6(4) . .
O15 W3 O4 70.7(4) . .
O43 W3 O2 105.6(5) . .
O43 W3 O3 104.2(5) . .
O43 W3 O4 166.0(5) . .
O43 W3 O5 97.9(5) . .
O43 W3 O15 99.9(4) . .
O5 W4 O4 71.1(4) . .
O5 W4 O16 85.9(4) . .
O6 W4 O4 85.5(5) . .
O6 W4 O5 89.2(5) . .
O6 W4 O16 155.8(5) . .
O6 W4 O21 87.6(4) . .
O16 W4 O4 70.5(4) . .
O21 W4 O4 85.1(4) . .
O21 W4 O5 156.1(4) . .
O21 W4 O16 87.3(5) . .
O37 W4 O4 166.2(4) . .
O37 W4 O5 98.2(5) . .
O37 W4 O6 103.4(5) . .
O37 W4 O16 100.8(5) . .
O37 W4 O21 105.6(5) . .
O6 W5 O7 85.4(5) . .
O6 W5 O9 155.8(5) . .
O6 W5 O20 86.4(4) . .
O6 W5 O35 88.5(4) . .
O9 W5 O7 70.7(4) . .
O9 W5 O35 87.8(4) . .
O20 W5 O7 85.0(4) . .
O20 W5 O9 87.5(4) . .
O20 W5 O35 156.4(5) . .
O35 W5 O7 71.7(4) . .
O36 W5 O6 104.4(5) . .
O36 W5 O7 167.2(4) . .
O36 W5 O9 99.8(5) . .
O36 W5 O20 103.6(5) . .
O36 W5 O35 100.0(5) . .
O8 W6 O7 71.8(4) . .
O8 W6 O9 87.6(4) . .
O9 W6 O7 71.1(4) . .
O10 W6 O7 85.6(4) . .
O10 W6 O8 87.8(4) . .
O10 W6 O9 156.5(5) . .
O10 W6 O23 86.9(4) . .
O23 W6 O7 87.4(4) . .
O23 W6 O8 158.9(5) . .
O23 W6 O9 89.2(4) . .
O34 W6 O7 167.8(5) . .
O34 W6 O8 100.0(5) . .
O34 W6 O9 100.0(5) . .
O34 W6 O10 103.4(5) . .
O34 W6 O23 101.1(5) . .
O10 W7 O11 87.4(4) . .
O10 W7 O13 158.2(5) . .
O10 W7 O24 86.0(4) . .
O10 W7 O32 91.1(4) . .
O13 W7 O11 71.6(4) . .
O24 W7 O11 87.6(4) . .
O24 W7 O13 87.4(4) . .
O32 W7 O11 72.1(4) . .
O32 W7 O13 87.9(4) . .
O32 W7 O24 159.7(5) . .
O33 W7 O10 103.7(5) . .
O33 W7 O11 166.2(5) . .
O33 W7 O13 97.9(5) . .
O33 W7 O24 101.2(5) . .
O33 W7 O32 99.1(5) . .
O12 W8 O11 72.8(4) . .
O12 W8 O13 88.4(4) . .
O12 W8 O18 159.5(5) . .
O13 W8 O11 71.5(4) . .
O14 W8 O11 87.5(4) . .
O14 W8 O12 91.2(4) . .
O14 W8 O13 158.1(5) . .
O14 W8 O18 86.3(4) . .
O18 W8 O11 86.7(4) . .
O18 W8 O13 86.5(4) . .
O31 W8 O11 166.5(4) . .
O31 W8 O12 98.4(5) . .
O31 W8 O13 98.6(5) . .
O31 W8 O14 103.2(4) . .
O31 W8 O18 102.0(5) . .
O14 W9 O4 85.2(4) . .
O15 W9 O4 71.4(4) . .
O15 W9 O14 86.3(4) . .
O16 W9 O4 72.0(4) . .
O16 W9 O14 156.9(5) . .
O16 W9 O15 89.7(4) . .
O16 W9 O17 89.9(4) . .
O17 W9 O4 86.6(4) . .
O17 W9 O14 85.1(4) . .
O17 W9 O15 157.0(5) . .
O30 W9 O4 168.4(5) . .
O30 W9 O14 101.8(5) . .
O30 W9 O15 99.6(5) . .
O30 W9 O16 101.3(6) . .
O30 W9 O17 103.1(5) . .
O17 W10 O18 87.7(4) . .
O17 W10 O19 87.8(4) . .
O17 W10 O25 160.6(5) . .
O17 W10 O27 87.9(4) . .
O18 W10 O19 87.0(4) . .
O18 W10 O25 89.6(4) . .
O18 W10 O27 158.7(5) . .
O25 W10 O19 72.8(4) . .
O25 W10 O27 87.7(4) . .
O27 W10 O19 72.1(4) . .
O29 W10 O17 101.5(5) . .
O29 W10 O18 103.2(5) . .
O29 W10 O19 166.3(4) . .
O29 W10 O25 97.8(5) . .
O29 W10 O27 98.0(5) . .
O20 W11 O19 87.6(4) . .
O20 W11 O21 87.5(4) . .
O20 W11 O22 88.6(5) . .
O20 W11 O27 158.6(5) . .
O21 W11 O19 87.4(4) . .
O21 W11 O22 157.9(5) . .
O21 W11 O27 88.4(5) . .
O22 W11 O19 70.7(4) . .
O22 W11 O27 87.3(5) . .
O27 W11 O19 71.2(4) . .
O28 W11 O19 164.7(4) . .
O28 W11 O20 103.4(5) . .
O28 W11 O21 103.4(5) . .
O28 W11 O22 98.6(5) . .
O28 W11 O27 98.0(5) . .
O22 W12 O19 71.8(4) . .
O22 W12 O25 87.8(4) . .
O23 W12 O19 88.6(4) . .
O23 W12 O22 88.4(5) . .
O23 W12 O25 161.0(5) . .
O24 W12 O19 87.2(4) . .
O24 W12 O22 158.6(5) . .
O24 W12 O23 87.1(4) . .
O24 W12 O25 89.7(4) . .
O25 W12 O19 72.5(4) . .
O26 W12 O19 166.8(5) . .
O26 W12 O22 99.7(5) . .
O26 W12 O23 101.4(5) . .
O26 W12 O24 101.7(5) . .
O26 W12 O25 97.6(5) . .
O38 Mo1 Cu2 75.7(3) . 2_765
O38 Mo1 O39 109.4(4) . .
O38 Mo1 O40 111.3(4) . .
O38 Mo1 O41 109.1(5) . .
O39 Mo1 Cu2 125.5(3) . 2_765
O39 Mo1 O41 111.4(4) . .
O40 Mo1 Cu2 120.0(3) . 2_765
O40 Mo1 O39 108.5(4) . .
O40 Mo1 O41 107.1(4) . .
O41 Mo1 Cu2 33.4(3) . 2_765
O38 Cu1 O37 97.3(4) . .
O38 Cu1 N5 89.7(4) . .
N1 Cu1 O37 95.6(4) . .
N1 Cu1 O38 92.1(4) . .
N1 Cu1 N4 96.9(5) . .
N1 Cu1 N5 175.9(4) . .
N4 Cu1 O37 87.6(4) . .
N4 Cu1 O38 169.3(4) . .
N4 Cu1 N5 80.9(4) . .
N5 Cu1 O37 87.9(4) . .
O9W Cu2 Mo1 116.3(3) . 2_765
O41 Cu2 Mo1 27.8(3) 2_765 2_765
O41 Cu2 O9W 88.7(4) 2_765 .
N2 Cu2 Mo1 119.8(3) . 2_765
N2 Cu2 O9W 122.5(5) . .
N2 Cu2 O41 147.4(4) . 2_765
N2 Cu2 N6 81.8(5) . .
N3 Cu2 Mo1 90.0(4) . 2_765
N3 Cu2 O9W 93.5(5) . .
N3 Cu2 O41 88.8(4) . 2_765
N3 Cu2 N2 97.7(5) . .
N3 Cu2 N6 178.3(6) . .
N6 Cu2 Mo1 88.8(4) . 2_765
N6 Cu2 O9W 88.2(5) . .
N6 Cu2 O41 90.8(4) . 2_765
O40 Cu3 O44 100.1(4) 2_655 .
O40 Cu3 N11 89.8(4) 2_655 .
N7 Cu3 O40 91.7(4) . 2_655
N7 Cu3 O44 86.0(4) . .
N7 Cu3 N10 97.9(4) . .
N7 Cu3 N11 177.1(5) . .
N10 Cu3 O40 148.2(4) . 2_655
N10 Cu3 O44 110.7(4) . .
N10 Cu3 N11 82.0(4) . .
N11 Cu3 O44 91.4(4) . .
O8W Cu4 O7W 86.5(4) . .
O8W Cu4 N12 92.8(5) . .
N8 Cu4 O7W 120.3(4) . .
N8 Cu4 O8W 152.8(5) . .
N8 Cu4 N12 81.5(5) . .
N9 Cu4 O7W 85.0(4) . .
N9 Cu4 O8W 89.5(4) . .
N9 Cu4 N8 97.4(5) . .
N9 Cu4 N12 176.7(5) . .
N12 Cu4 O7W 92.9(4) . .
O39 Cu5 O42 92.0(4) . 2_655
O39 Cu5 N17 91.0(4) . .
N13 Cu5 O39 92.0(4) . .
N13 Cu5 O42 94.8(4) . 2_655
N13 Cu5 N16 97.9(5) . .
N13 Cu5 N17 173.9(5) . .
N16 Cu5 O39 153.6(4) . .
N16 Cu5 O42 111.4(4) . 2_655
N16 Cu5 N17 81.6(5) . .
N17 Cu5 O42 79.8(4) . 2_655
O5W Cu6 O6W 91.2(4) . .
N14 Cu6 O5W 145.8(4) . .
N14 Cu6 O6W 120.7(4) . .
N14 Cu6 N18 81.9(5) . .
N15 Cu6 O5W 91.8(5) . .
N15 Cu6 O6W 94.0(5) . .
N15 Cu6 N14 97.5(5) . .
N15 Cu6 N18 179.3(5) . .
N18 Cu6 O5W 88.7(4) . .
N18 Cu6 O6W 86.3(5) . .
O4 Si1 O7 111.5(6) . .
O4 Si1 O11 109.7(5) . .
O4 Si1 O19 110.6(5) . .
O7 Si1 O11 109.4(5) . .
O7 Si1 O19 108.7(5) . .
O19 Si1 O11 106.9(5) . .
W2 O1 W1 151.7(7) . .
W2 O2 W3 149.9(6) . .
W3 O3 W1 151.7(6) . .
W3 O4 W4 91.0(4) . .
W9 O4 W3 92.4(3) . .
W9 O4 W4 91.2(3) . .
Si1 O4 W3 123.7(5) . .
Si1 O4 W4 123.3(5) . .
Si1 O4 W9 125.4(6) . .
W3 O5 W4 126.0(6) . .
W4 O6 W5 150.7(7) . .
W5 O7 W1 91.4(4) . .
W6 O7 W1 91.7(4) . .
W6 O7 W5 92.2(3) . .
Si1 O7 W1 122.6(5) . .
Si1 O7 W5 124.0(6) . .
Si1 O7 W6 125.4(6) . .
W6 O8 W1 125.3(6) . .
W5 O9 W6 126.0(6) . .
W7 O10 W6 150.3(6) . .
W7 O11 W2 92.9(3) . .
W7 O11 W8 94.0(4) . .
W8 O11 W2 92.0(3) . .
Si1 O11 W2 122.0(6) . .
Si1 O11 W7 124.2(5) . .
Si1 O11 W8 123.2(5) . .
W8 O12 W2 123.4(6) . .
W8 O13 W7 122.8(6) . .
W8 O14 W9 151.0(6) . .
W9 O15 W3 125.1(5) . .
W9 O16 W4 126.3(6) . .
W10 O17 W9 149.2(6) . .
W10 O18 W8 147.8(6) . .
W10 O19 W11 92.8(4) . .
W12 O19 W10 93.4(4) . .
W12 O19 W11 93.0(3) . .
Si1 O19 W10 123.6(5) . .
Si1 O19 W11 120.5(5) . .
Si1 O19 W12 125.0(5) . .
W11 O20 W5 149.2(6) . .
W11 O21 W4 149.0(6) . .
W11 O22 W12 124.6(6) . .
W12 O23 W6 147.4(6) . .
W12 O24 W7 147.7(6) . .
W10 O25 W12 121.3(7) . .
W10 O27 W11 123.9(6) . .
W7 O32 W2 124.3(6) . .
W1 O35 W5 125.0(6) . .
W4 O37 Cu1 155.0(6) . .
Mo1 O38 Cu1 166.2(6) . .
Mo1 O39 Cu5 164.2(6) . .
Mo1 O40 Cu3 156.5(6) . 2_655
Mo1 O41 Cu2 118.8(5) . 2_765
W1 O42 Cu5 128.0(5) . 2_655
W2 O44 Cu3 153.3(5) . .
N2 N1 Cu1 125.1(8) . .
N2 N1 C12 106.5(11) . .
C12 N1 Cu1 128.3(10) . .
N1 N2 Cu2 137.2(8) . .
N1 N2 C10 109.7(11) . .
C10 N2 Cu2 113.1(10) . .
N4 N3 Cu2 125.7(8) . .
C8 N3 Cu2 127.2(10) . .
C8 N3 N4 107.2(11) . .
N3 N4 Cu1 136.8(8) . .
N3 N4 C1 108.7(10) . .
C1 N4 Cu1 114.1(9) . .
C2 N5 Cu1 112.9(9) . .
C3 N5 Cu1 127.8(9) . .
C3 N5 C2 119.3(12) . .
C9 N6 Cu2 114.1(10) . .
C16 N6 Cu2 128.5(10) . .
C16 N6 C9 117.3(13) . .
N8 N7 Cu3 124.2(8) . .
C28 N7 Cu3 126.9(9) . .
C28 N7 N8 108.3(11) . .
N7 N8 Cu4 137.3(9) . .
C26 N8 Cu4 115.1(9) . .
C26 N8 N7 107.2(11) . .
N10 N9 Cu4 124.4(8) . .
N10 N9 C24 105.3(11) . .
C24 N9 Cu4 130.0(9) . .
N9 N10 Cu3 137.3(9) . .
N9 N10 C17 110.4(11) . .
C17 N10 Cu3 112.2(8) . .
C18 N11 Cu3 114.4(9) . .
C19 N11 Cu3 127.0(9) . .
C19 N11 C18 118.5(12) . .
C25 N12 Cu4 113.3(9) . .
C32 N12 Cu4 130.1(10) . .
C32 N12 C25 116.5(12) . .
N14 N13 Cu5 124.4(8) . .
N14 N13 C44 107.2(10) . .
C44 N13 Cu5 128.2(9) . .
N13 N14 Cu6 137.8(9) . .
N13 N14 C42 107.8(10) . .
C42 N14 Cu6 114.3(8) . .
N16 N15 Cu6 125.3(9) . .
C40 N15 Cu6 129.6(10) . .
C40 N15 N16 104.9(12) . .
N15 N16 Cu5 136.4(10) . .
C33 N16 Cu5 114.4(9) . .
C33 N16 N15 108.7(11) . .
C34 N17 Cu5 113.4(9) . .
C35 N17 Cu5 127.6(9) . .
C35 N17 C34 119.0(12) . .
C41 N18 Cu6 114.4(9) . .
C48 N18 Cu6 125.6(11) . .
C48 N18 C41 120.0(14) . .
N4 C1 C2 116.9(11) . .
N4 C1 C7 109.4(13) . .
C7 C1 C2 133.6(13) . .
N5 C2 C1 114.9(12) . .
N5 C2 C6 120.0(13) . .
C6 C2 C1 125.1(12) . .
N5 C3 H3 118.4 . .
N5 C3 C4 123.2(13) . .
C4 C3 H3 118.4 . .
C3 C4 H4 121.4 . .
C5 C4 C3 117.2(13) . .
C5 C4 H4 121.4 . .
C4 C5 H5 119.8 . .
C4 C5 C6 120.3(13) . .
C6 C5 H5 119.8 . .
C2 C6 H6 120.0 . .
C5 C6 C2 119.9(13) . .
C5 C6 H6 120.0 . .
C1 C7 H7 128.0 . .
C1 C7 C8 104.0(12) . .
C8 C7 H7 128.0 . .
N3 C8 C7 110.7(13) . .
N3 C8 H8 124.7 . .
C7 C8 H8 124.7 . .
N6 C9 C10 113.1(12) . .
N6 C9 C13 120.6(14) . .
C13 C9 C10 126.2(14) . .
N2 C10 C9 117.5(12) . .
N2 C10 C11 107.8(13) . .
C11 C10 C9 134.7(13) . .
C10 C11 H11 127.1 . .
C12 C11 C10 105.8(12) . .
C12 C11 H11 127.1 . .
N1 C12 H12 124.9 . .
C11 C12 N1 110.2(13) . .
C11 C12 H12 124.9 . .
C9 C13 H13 120.1 . .
C9 C13 C14 119.8(15) . .
C14 C13 H13 120.1 . .
C13 C14 H14 120.7 . .
C15 C14 C13 118.7(15) . .
C15 C14 H14 120.7 . .
C14 C15 H15 120.2 . .
C16 C15 C14 119.5(17) . .
C16 C15 H15 120.2 . .
N6 C16 C15 124.1(16) . .
N6 C16 H16 118.0 . .
C15 C16 H16 118.0 . .
N10 C17 C18 117.5(12) . .
N10 C17 C23 106.8(12) . .
C23 C17 C18 135.7(13) . .
N11 C18 C17 113.5(12) . .
N11 C18 C22 121.0(12) . .
C22 C18 C17 125.6(12) . .
N11 C19 H19 118.1 . .
N11 C19 C20 123.7(13) . .
C20 C19 H19 118.1 . .
C19 C20 H20 121.3 . .
C21 C20 C19 117.4(14) . .
C21 C20 H20 121.3 . .
C20 C21 H21 119.6 . .
C20 C21 C22 120.9(14) . .
C22 C21 H21 119.6 . .
C18 C22 C21 118.5(13) . .
C18 C22 H22 120.7 . .
C21 C22 H22 120.7 . .
C17 C23 H23 127.3 . .
C24 C23 C17 105.4(13) . .
C24 C23 H23 127.3 . .
N9 C24 H24 124.0 . .
C23 C24 N9 112.0(12) . .
C23 C24 H24 124.0 . .
N12 C25 C26 114.7(12) . .
N12 C25 C29 122.7(13) . .
C29 C25 C26 122.6(13) . .
N8 C26 C25 115.2(12) . .
N8 C26 C27 110.1(13) . .
C27 C26 C25 134.6(13) . .
C26 C27 H27 127.6 . .
C26 C27 C28 104.7(13) . .
C28 C27 H27 127.6 . .
N7 C28 C27 109.6(13) . .
N7 C28 H28 125.2 . .
C27 C28 H28 125.2 . .
C25 C29 H29 120.5 . .
C30 C29 C25 119.0(14) . .
C30 C29 H29 120.5 . .
C29 C30 H30 121.0 . .
C31 C30 C29 117.9(15) . .
C31 C30 H30 121.0 . .
C30 C31 H31 120.2 . .
C32 C31 C30 119.7(15) . .
C32 C31 H31 120.2 . .
N12 C32 C31 124.1(15) . .
N12 C32 H32 117.9 . .
C31 C32 H32 117.9 . .
N16 C33 C34 115.6(12) . .
N16 C33 C39 108.9(13) . .
C39 C33 C34 135.4(13) . .
N17 C34 C33 114.2(12) . .
N17 C34 C38 120.7(14) . .
C38 C34 C33 125.2(13) . .
N17 C35 H35 118.3 . .
N17 C35 C36 123.4(14) . .
C36 C35 H35 118.3 . .
C35 C36 H36 121.5 . .
C35 C36 C37 116.9(15) . .
C37 C36 H36 121.5 . .
C36 C37 H37 119.6 . .
C38 C37 C36 120.7(14) . .
C38 C37 H37 119.6 . .
C34 C38 H38 120.4 . .
C37 C38 C34 119.2(15) . .
C37 C38 H38 120.4 . .
C33 C39 H39 127.9 . .
C40 C39 C33 104.2(13) . .
C40 C39 H39 127.9 . .
N15 C40 H40 123.4 . .
C39 C40 N15 113.2(13) . .
C39 C40 H40 123.4 . .
N18 C41 C42 114.0(12) . .
N18 C41 C45 121.6(13) . .
C45 C41 C42 124.4(12) . .
N14 C42 C41 115.3(11) . .
N14 C42 C43 109.0(12) . .
C43 C42 C41 135.7(13) . .
C42 C43 H43 127.4 . .
C44 C43 C42 105.2(12) . .
C44 C43 H43 127.4 . .
N13 C44 C43 110.8(11) . .
N13 C44 H44 124.6 . .
C43 C44 H44 124.6 . .
C41 C45 H45 120.6 . .
C41 C45 C46 118.9(14) . .
C46 C45 H45 120.6 . .
C45 C46 H46 120.6 . .
C47 C46 C45 118.9(15) . .
C47 C46 H46 120.6 . .
C46 C47 H47 120.0 . .
C48 C47 C46 120.0(15) . .
C48 C47 H47 120.0 . .
N18 C48 C47 120.6(15) . .
N18 C48 H48 119.7 . .
C47 C48 H48 119.7 . .

loop_
_geom_bond_atom_site_label_1
_geom_bond_atom_site_label_2
_geom_bond_distance
_geom_bond_site_symmetry_2
W1 O1 1.888(10) .
W1 O3 1.901(10) .
W1 O7 2.385(10) .
W1 O8 1.916(11) .
W1 O35 1.913(9) .
W1 O42 1.696(9) .
W2 O1 1.873(10) .
W2 O2 1.826(11) .
W2 O11 2.367(10) .
W2 O12 1.940(11) .
W2 O32 1.933(12) .
W2 O44 1.703(9) .
W3 O2 1.939(10) .
W3 O3 1.872(10) .
W3 O4 2.376(10) .
W3 O5 1.899(9) .
W3 O15 1.936(11) .
W3 O43 1.684(9) .
W4 O4 2.395(10) .
W4 O5 1.921(10) .
W4 O6 1.868(10) .
W4 O16 1.929(11) .
W4 O21 1.893(10) .
W4 O37 1.681(9) .
W5 O6 1.897(10) .
W5 O7 2.381(10) .
W5 O9 1.914(11) .
W5 O20 1.913(10) .
W5 O35 1.931(10) .
W5 O36 1.674(10) .
W6 O7 2.359(10) .
W6 O8 1.915(10) .
W6 O9 1.921(10) .
W6 O10 1.895(10) .
W6 O23 1.897(9) .
W6 O34 1.698(10) .
W7 O10 1.878(10) .
W7 O11 2.321(10) .
W7 O13 1.957(11) .
W7 O24 1.926(9) .
W7 O32 1.908(10) .
W7 O33 1.677(11) .
W8 O11 2.346(11) .
W8 O12 1.910(10) .
W8 O13 1.930(12) .
W8 O14 1.862(10) .
W8 O18 1.912(10) .
W8 O31 1.704(9) .
W9 O4 2.361(10) .
W9 O14 1.923(10) .
W9 O15 1.915(10) .
W9 O16 1.880(10) .
W9 O17 1.902(9) .
W9 O30 1.682(10) .
W10 O17 1.882(9) .
W10 O18 1.885(10) .
W10 O19 2.337(10) .
W10 O25 1.925(11) .
W10 O27 1.929(10) .
W10 O29 1.694(10) .
W11 O19 2.372(10) .
W11 O20 1.876(10) .
W11 O21 1.883(10) .
W11 O22 1.921(11) .
W11 O27 1.936(11) .
W11 O28 1.695(9) .
W12 O19 2.322(10) .
W12 O22 1.924(11) .
W12 O23 1.895(10) .
W12 O24 1.887(9) .
W12 O25 1.965(11) .
W12 O26 1.708(10) .
Mo1 Cu2 3.313(2) 2_765
Mo1 O38 1.751(9) .
Mo1 O39 1.757(9) .
Mo1 O40 1.755(9) .
Mo1 O41 1.763(10) .
Cu1 O37 2.329(9) .
Cu1 O38 1.976(9) .
Cu1 N1 1.956(11) .
Cu1 N4 1.974(11) .
Cu1 N5 2.048(11) .
Cu2 Mo1 3.313(2) 2_765
Cu2 O9W 2.200(11) .
Cu2 O41 2.081(9) 2_765
Cu2 N2 1.974(11) .
Cu2 N3 1.918(11) .
Cu2 N6 1.994(12) .
Cu3 O40 1.977(9) 2_655
Cu3 O44 2.384(9) .
Cu3 N7 1.916(11) .
Cu3 N10 1.973(11) .
Cu3 N11 1.983(11) .
Cu4 O7W 2.401(10) .
Cu4 O8W 2.000(10) .
Cu4 N8 1.957(11) .
Cu4 N9 1.948(12) .
Cu4 N12 2.011(12) .
Cu5 O39 1.961(9) .
Cu5 O42 2.600(10) 2_655
Cu5 N13 1.934(11) .
Cu5 N16 1.953(10) .
Cu5 N17 2.021(12) .
Cu6 O5W 2.065(9) .
Cu6 O6W 2.278(11) .
Cu6 N14 1.954(10) .
Cu6 N15 1.918(13) .
Cu6 N18 2.008(13) .
Si1 O4 1.587(10) .
Si1 O7 1.604(11) .
Si1 O11 1.653(11) .
Si1 O19 1.650(11) .
O40 Cu3 1.977(9) 2_655
O41 Cu2 2.081(9) 2_765
O42 Cu5 2.600(10) 2_655
N1 N2 1.338(16) .
N1 C12 1.371(17) .
N2 C10 1.356(17) .
N3 N4 1.353(16) .
N3 C8 1.343(17) .
N4 C1 1.353(16) .
N5 C2 1.349(17) .
N5 C3 1.342(18) .
N6 C9 1.373(18) .
N6 C16 1.34(2) .
N7 N8 1.365(15) .
N7 C28 1.338(17) .
N8 C26 1.354(18) .
N9 N10 1.346(15) .
N9 C24 1.358(18) .
N10 C17 1.360(17) .
N11 C18 1.349(16) .
N11 C19 1.339(17) .
N12 C25 1.361(17) .
N12 C32 1.337(18) .
N13 N14 1.361(14) .
N13 C44 1.362(16) .
N14 C42 1.378(17) .
N15 N16 1.370(16) .
N15 C40 1.362(18) .
N16 C33 1.367(18) .
N17 C34 1.357(17) .
N17 C35 1.337(18) .
N18 C41 1.348(18) .
N18 C48 1.335(18) .
C1 C2 1.43(2) .
C1 C7 1.382(19) .
C2 C6 1.396(19) .
C3 H3 0.9300 .
C3 C4 1.392(19) .
C4 H4 0.9300 .
C4 C5 1.37(2) .
C5 H5 0.9300 .
C5 C6 1.38(2) .
C6 H6 0.9300 .
C7 H7 0.9300 .
C7 C8 1.39(2) .
C8 H8 0.9300 .
C9 C10 1.43(2) .
C9 C13 1.38(2) .
C10 C11 1.39(2) .
C11 H11 0.9300 .
C11 C12 1.35(2) .
C12 H12 0.9300 .
C13 H13 0.9300 .
C13 C14 1.40(2) .
C14 H14 0.9300 .
C14 C15 1.36(2) .
C15 H15 0.9300 .
C15 C16 1.35(2) .
C16 H16 0.9300 .
C17 C18 1.429(19) .
C17 C23 1.400(18) .
C18 C22 1.385(19) .
C19 H19 0.9300 .
C19 C20 1.37(2) .
C20 H20 0.9300 .
C20 C21 1.36(2) .
C21 H21 0.9300 .
C21 C22 1.388(19) .
C22 H22 0.9300 .
C23 H23 0.9300 .
C23 C24 1.34(2) .
C24 H24 0.9300 .
C25 C26 1.444(19) .
C25 C29 1.40(2) .
C26 C27 1.37(2) .
C27 H27 0.9300 .
C27 C28 1.39(2) .
C28 H28 0.9300 .
C29 H29 0.9300 .
C29 C30 1.39(2) .
C30 H30 0.9300 .
C30 C31 1.38(2) .
C31 H31 0.9300 .
C31 C32 1.38(2) .
C32 H32 0.9300 .
C33 C34 1.45(2) .
C33 C39 1.392(19) .
C34 C38 1.38(2) .
C35 H35 0.9300 .
C35 C36 1.36(2) .
C36 H36 0.9300 .
C36 C37 1.39(2) .
C37 H37 0.9300 .
C37 C38 1.36(2) .
C38 H38 0.9300 .
C39 H39 0.9300 .
C39 C40 1.34(2) .
C40 H40 0.9300 .
C41 C42 1.459(19) .
C41 C45 1.37(2) .
C42 C43 1.385(17) .
C43 H43 0.9300 .
C43 C44 1.367(19) .
C44 H44 0.9300 .
C45 H45 0.9300 .
C45 C46 1.38(2) .
C46 H46 0.9300 .
C46 C47 1.38(2) .
C47 H47 0.9300 .
C47 C48 1.38(2) .
C48 H48 0.9300 .
